data_2311253
loop_
_publ_author_name
'Prasad, N. L.'
'Krishnamurthy, M. S.'
'Nagarajaiah, H.'
'Begum, Noor Shahina'

_publ_section_title
;
 Crystal structure of
 2-acetyl-5-(3-methoxyphenyl)-3,7-dimethyl-5H-1,3-thiazolo[3,2-a]pyrimidine-6-carboxylate.
;
_journal_coeditor_code LH5730
_journal_issue 'Pt 11'
_journal_name_full 'Acta crystallographica. Section E, Structure reports online'
_journal_page_first o1204
_journal_paper_doi 10.1107/S1600536814023162
_journal_volume 70
_journal_year 2014
_chemical_formula_iupac 'C20 H22 N2 O4 S'
_chemical_formula_moiety 'C20 H22 N2 O4 S'
_chemical_formula_sum 'C20 H22 N2 O4 S'
_chemical_formula_weight 386.46
_chemical_name_systematic
'2-Acetyl-5-(3-methoxy-phenyl)-3,7-dimethyl-5<i>H</i>-thiazolo[3,2-<i>a</i>]pyrimidine-6-carboxylic acid ethyl ester'
_space_group_IT_number 2
_space_group_name_Hall '-P 1'
_space_group_name_H-M_alt 'P -1'
_symmetry_cell_setting triclinic
_symmetry_space_group_name_Hall '-P 1'
_symmetry_space_group_name_H-M 'P -1'
_atom_sites_solution_hydrogens geom
_atom_sites_solution_primary direct
_atom_sites_solution_secondary difmap
_audit_creation_method SHELXL-97
_cell_angle_alpha 76.423(10)
_cell_angle_beta 86.308(10)
_cell_angle_gamma 74.641(11)
_cell_formula_units_Z 2
_cell_length_a 8.281(3)
_cell_length_b 9.680(4)
_cell_length_c 12.821(5)
_cell_measurement_reflns_used 2529
_cell_measurement_temperature 100(2)
_cell_measurement_theta_max 27.00
_cell_measurement_theta_min 2.24
_cell_volume 963.3(7)
_computing_cell_refinement
;
SAINT (Bruker, 1998)
;
_computing_data_collection
;
SMART (Bruker, 1998)
;
_computing_data_reduction
;
SAINT (Bruker, 1998)
;
_computing_molecular_graphics
;
ORTEP-3 for Windows (Farrugia, 2012) and PLATON (Spek, 2009)
;
_computing_publication_material
;
WinGX (Farrugia, 2012)
;
_computing_structure_refinement
;
SHELXL97 (Sheldrick, 2008)
;
_computing_structure_solution
;
SHELXS97 (Sheldrick, 2008)
;
_diffrn_ambient_temperature 100(2)
_diffrn_measured_fraction_theta_full 0.991
_diffrn_measured_fraction_theta_max 0.991
_diffrn_measurement_device_type 'Bruker SMART APEX CCD-detector'
_diffrn_measurement_method '\w scans'
_diffrn_radiation_monochromator graphite
_diffrn_radiation_source 'fine-focus sealed tube'
_diffrn_radiation_type MoK\a
_diffrn_radiation_wavelength 0.71073
_diffrn_reflns_av_R_equivalents 0.0396
_diffrn_reflns_av_sigmaI/netI 0.0673
_diffrn_reflns_limit_h_max 10
_diffrn_reflns_limit_h_min -10
_diffrn_reflns_limit_k_max 12
_diffrn_reflns_limit_k_min -12
_diffrn_reflns_limit_l_max 16
_diffrn_reflns_limit_l_min -11
_diffrn_reflns_number 7744
_diffrn_reflns_theta_full 27.00
_diffrn_reflns_theta_max 27.00
_diffrn_reflns_theta_min 2.24
_exptl_absorpt_coefficient_mu 0.196
_exptl_absorpt_correction_T_max 0.9693
_exptl_absorpt_correction_T_min 0.9655
_exptl_absorpt_correction_type multi-scan
_exptl_absorpt_process_details
;
(SADABS; Bruker, 1998)
;
_exptl_crystal_colour yellow
_exptl_crystal_density_diffrn 1.332
_exptl_crystal_density_method 'not measured'
_exptl_crystal_description block
_exptl_crystal_F_000 408
_exptl_crystal_size_max 0.18
_exptl_crystal_size_mid 0.16
_exptl_crystal_size_min 0.16
_refine_diff_density_max 0.336
_refine_diff_density_min -0.391
_refine_ls_extinction_method none
_refine_ls_goodness_of_fit_ref 0.925
_refine_ls_hydrogen_treatment constr
_refine_ls_matrix_type full
_refine_ls_number_parameters 263
_refine_ls_number_reflns 4170
_refine_ls_number_restraints 0
_refine_ls_restrained_S_all 0.925
_refine_ls_R_factor_all 0.1281
_refine_ls_R_factor_gt 0.0660
_refine_ls_shift/su_max 0.000
_refine_ls_shift/su_mean 0.000
_refine_ls_structure_factor_coef Fsqd
_refine_ls_weighting_details 'calc w=1/[\s^2^(Fo^2^)+(0.0760P)^2^+0.6885P] where P=(Fo^2^+2Fc^2^)/3'
_refine_ls_weighting_scheme calc
_refine_ls_wR_factor_gt 0.1492
_refine_ls_wR_factor_ref 0.1727
_reflns_number_gt 2529
_reflns_number_total 4170
_reflns_threshold_expression I>2\s(I)
_cod_data_source_file lh5730sup1.cif
_cod_data_source_block I
_cod_original_sg_symbol_Hall '-P 1 '
_cod_database_code 2311253

loop_
_symmetry_equiv_pos_as_xyz
'x, y, z'
'-x, -y, -z'

loop_
_atom_site_type_symbol
_atom_site_label
_atom_site_fract_x
_atom_site_fract_y
_atom_site_fract_z
_atom_site_U_iso_or_equiv
_atom_site_adp_type
_atom_site_calc_flag
_atom_site_refinement_flags
_atom_site_occupancy
_atom_site_symmetry_multiplicity
_atom_site_disorder_assembly
_atom_site_disorder_group
S S1 0.30579(11) 0.36333(9) 0.10093(6) 0.0571(3) Uani d . 1 1 . .
N N1 0.3525(3) 0.4674(2) -0.09649(16) 0.0408(5) Uani d . 1 1 . .
N N2 0.1316(3) 0.6205(3) -0.01435(19) 0.0522(6) Uani d . 1 1 . .
O O1 0.6747(4) 0.0390(3) 0.0353(3) 0.0991(9) Uani d . 1 1 . .
O O2 0.0460(5) 0.9217(3) -0.3230(3) 0.1344(14) Uani d . 1 1 . .
O O3 0.2781(4) 0.7833(3) -0.37460(18) 0.0887(9) Uani d . 1 1 . .
O O4 0.2791(3) 0.3934(3) -0.53399(17) 0.0815(7) Uani d . 1 1 A .
C C1 -0.0158(5) 0.8666(4) -0.0993(3) 0.0738(10) Uani d . 1 1 . .
H H1A 0.0392 0.9470 -0.1201 0.111 Uiso calc R 1 1 . .
H H1B -0.0530 0.8581 -0.0244 0.111 Uiso calc R 1 1 . .
H H1C -0.1128 0.8870 -0.1457 0.111 Uiso calc R 1 1 . .
C C2 0.4657(4) 0.2623(3) 0.0315(2) 0.0505(7) Uani d . 1 1 . .
C C3 0.4737(3) 0.3342(3) -0.0718(2) 0.0448(6) Uani d . 1 1 . .
C C4 0.5672(5) 0.1135(4) 0.0842(3) 0.0678(9) Uani d . 1 1 . .
C C5 0.3089(3) 0.5520(3) -0.2070(2) 0.0422(6) Uani d . 1 1 A .
H H5 0.4132 0.5710 -0.2444 0.051 Uiso calc R 1 1 . .
C C6 0.1873(4) 0.6996(3) -0.2021(2) 0.0474(7) Uani d . 1 1 . .
C C7 0.1055(4) 0.7250(3) -0.1109(2) 0.0505(7) Uani d . 1 1 A .
C C8 0.5262(6) 0.0589(5) 0.1991(3) 0.0958(14) Uani d . 1 1 . .
H H8A 0.4158 0.0385 0.2040 0.144 Uiso calc R 1 1 . .
H H8B 0.5249 0.1339 0.2392 0.144 Uiso calc R 1 1 . .
H H8C 0.6109 -0.0315 0.2296 0.144 Uiso calc R 1 1 . .
C C9 0.2502(3) 0.5029(3) -0.0135(2) 0.0435(6) Uani d . 1 1 . .
C C10 0.314(4) 0.886(2) -0.4736(17) 0.116(7) Uani d P 0.48(3) 1 A 1
H H10A 0.4280 0.8999 -0.4711 0.139 Uiso calc PR 0.48(3) 1 A 1
H H10B 0.2317 0.9832 -0.4829 0.139 Uiso calc PR 0.48(3) 1 A 1
C C10' 0.224(2) 0.8853(18) -0.4809(13) 0.085(4) Uani d P 0.52(3) 1 A 2
H H10C 0.1119 0.8797 -0.5001 0.102 Uiso calc PR 0.52(3) 1 A 2
H H10D 0.2164 0.9880 -0.4777 0.102 Uiso calc PR 0.52(3) 1 A 2
C C11 0.300(2) 0.8136(19) -0.5624(8) 0.102(6) Uani d P 0.48(3) 1 A 1
H H11A 0.4102 0.7506 -0.5754 0.152 Uiso calc PR 0.48(3) 1 A 1
H H11B 0.2622 0.8889 -0.6279 0.152 Uiso calc PR 0.48(3) 1 A 1
H H11C 0.2199 0.7537 -0.5422 0.152 Uiso calc PR 0.48(3) 1 A 1
C C11' 0.339(2) 0.8426(2) -0.5548(10) 0.182(14) Uani d P 0.52(3) 1 A 2
H H11D 0.4517 0.8313 -0.5285 0.273 Uiso calc PR 0.52(3) 1 A 2
H H11E 0.3191 0.9172 -0.6223 0.273 Uiso calc PR 0.52(3) 1 A 2
H H11F 0.3308 0.7485 -0.5669 0.273 Uiso calc PR 0.52(3) 1 A 2
C C12 0.2372(2) 0.4638(2) -0.26787(15) 0.0422(6) Uani d R 1 1 . .
C C13 0.2885(2) 0.4605(3) -0.37231(16) 0.0495(7) Uani d R 1 1 A .
H H13 0.3699 0.5105 -0.4044 0.059 Uiso calc R 1 1 . .
C C14 0.2219(4) 0.3846(3) -0.4306(2) 0.0561(8) Uani d . 1 1 . .
C C15 0.1116(4) 0.3055(4) -0.3822(3) 0.0669(9) Uani d . 1 1 A .
H H15 0.0690 0.2502 -0.4208 0.080 Uiso calc R 1 1 . .
C C16 0.0622(4) 0.3063(4) -0.2764(3) 0.0648(9) Uani d . 1 1 . .
H H16 -0.0144 0.2515 -0.2432 0.078 Uiso calc R 1 1 A .
C C17 0.1232(4) 0.3860(3) -0.2192(2) 0.0504(7) Uani d . 1 1 A .
H H17 0.0876 0.3875 -0.1474 0.060 Uiso calc R 1 1 . .
C C18 0.2065(6) 0.3271(5) -0.6001(3) 0.0995(15) Uani d . 1 1 . .
H H18A 0.2330 0.2206 -0.5711 0.149 Uiso calc R 1 1 A .
H H18B 0.2517 0.3475 -0.6731 0.149 Uiso calc R 1 1 . .
H H18C 0.0847 0.3676 -0.6019 0.149 Uiso calc R 1 1 . .
C C19 0.1592(5) 0.8125(4) -0.3027(3) 0.0715(10) Uani d . 1 1 A .
C C20 0.5962(4) 0.2884(4) -0.1555(3) 0.0626(8) Uani d . 1 1 . .
H H20A 0.6810 0.1991 -0.1230 0.094 Uiso calc R 1 1 . .
H H20B 0.6506 0.3673 -0.1864 0.094 Uiso calc R 1 1 . .
H H20C 0.5375 0.2686 -0.2122 0.094 Uiso calc R 1 1 . .

loop_
_atom_site_aniso_label
_atom_site_aniso_U_11
_atom_site_aniso_U_22
_atom_site_aniso_U_33
_atom_site_aniso_U_12
_atom_site_aniso_U_13
_atom_site_aniso_U_23
S1 0.0654(5) 0.0657(5) 0.0413(4) -0.0239(4) 0.0025(3) -0.0068(3)
N1 0.0435(12) 0.0428(11) 0.0375(11) -0.0094(10) 0.0013(9) -0.0143(9)
N2 0.0498(14) 0.0546(14) 0.0562(15) -0.0136(12) 0.0120(11) -0.0231(12)
O1 0.086(2) 0.0692(16) 0.123(2) 0.0134(15) -0.0095(18) -0.0203(16)
O2 0.163(3) 0.090(2) 0.097(2) 0.038(2) -0.022(2) 0.0100(17)
O3 0.145(3) 0.0573(14) 0.0516(14) -0.0198(15) 0.0099(15) 0.0022(11)
O4 0.1022(19) 0.0988(18) 0.0448(13) -0.0126(15) -0.0014(12) -0.0338(12)
C1 0.065(2) 0.0558(19) 0.103(3) -0.0046(17) 0.004(2) -0.0358(19)
C2 0.0505(17) 0.0482(15) 0.0546(17) -0.0154(14) -0.0096(13) -0.0094(13)
C3 0.0438(15) 0.0420(14) 0.0518(16) -0.0090(12) -0.0074(12) -0.0172(12)
C4 0.063(2) 0.060(2) 0.082(2) -0.0211(18) -0.0222(19) -0.0070(18)
C5 0.0461(15) 0.0435(14) 0.0367(14) -0.0118(12) 0.0024(11) -0.0088(11)
C6 0.0532(17) 0.0395(14) 0.0509(16) -0.0122(13) -0.0054(13) -0.0114(12)
C7 0.0480(17) 0.0445(15) 0.0637(19) -0.0122(13) 0.0008(14) -0.0215(14)
C8 0.105(3) 0.091(3) 0.083(3) -0.042(3) -0.031(2) 0.025(2)
C9 0.0454(15) 0.0511(15) 0.0408(14) -0.0191(13) 0.0057(12) -0.0176(12)
C10 0.156(18) 0.101(8) 0.068(9) -0.029(14) 0.018(13) 0.017(6)
C10' 0.103(9) 0.066(5) 0.064(6) -0.013(7) -0.008(7) 0.020(4)
C11 0.139(12) 0.113(10) 0.039(7) -0.022(9) -0.009(7) 0.001(6)
C11' 0.185(19) 0.136(14) 0.127(17) 0.035(13) 0.078(15) 0.052(13)
C12 0.0430(15) 0.0424(13) 0.0394(14) -0.0039(12) -0.0023(11) -0.0133(11)
C13 0.0559(18) 0.0520(16) 0.0394(15) -0.0100(14) 0.0015(13) -0.0126(12)
C14 0.0628(19) 0.0617(18) 0.0406(16) -0.0011(16) -0.0048(14) -0.0211(14)
C15 0.070(2) 0.068(2) 0.072(2) -0.0101(18) -0.0140(18) -0.0388(18)
C16 0.062(2) 0.069(2) 0.075(2) -0.0282(18) 0.0025(17) -0.0256(17)
C17 0.0510(17) 0.0561(16) 0.0472(16) -0.0147(14) 0.0023(13) -0.0176(13)
C18 0.150(4) 0.093(3) 0.052(2) -0.004(3) -0.023(2) -0.035(2)
C19 0.100(3) 0.0505(19) 0.060(2) -0.0115(19) -0.015(2) -0.0099(16)
C20 0.0558(19) 0.0620(18) 0.067(2) 0.0026(15) -0.0006(16) -0.0283(16)

loop_
_atom_type_symbol
_atom_type_description
_atom_type_scat_dispersion_real
_atom_type_scat_dispersion_imag
_atom_type_scat_source
C C 0.0033 0.0016 'International Tables Vol C Tables 4.2.6.8 and 6.1.1.4'
H H 0.0000 0.0000 'International Tables Vol C Tables 4.2.6.8 and 6.1.1.4'
N N 0.0061 0.0033 'International Tables Vol C Tables 4.2.6.8 and 6.1.1.4'
O O 0.0106 0.0060 'International Tables Vol C Tables 4.2.6.8 and 6.1.1.4'
S S 0.1246 0.1234 'International Tables Vol C Tables 4.2.6.8 and 6.1.1.4'

loop_
_geom_angle_atom_site_label_1
_geom_angle_atom_site_label_2
_geom_angle_atom_site_label_3
_geom_angle
C9 S1 C2 91.44(13)
C9 N1 C3 115.6(2)
C9 N1 C5 119.6(2)
C3 N1 C5 123.6(2)
C9 N2 C7 116.3(2)
C19 O3 C10 127.2(10)
C19 O3 C10' 108.8(8)
C14 O4 C18 117.5(3)
C7 C1 H1A 109.5
C7 C1 H1B 109.5
H1A C1 H1B 109.5
C7 C1 H1C 109.5
H1A C1 H1C 109.5
H1B C1 H1C 109.5
C3 C2 C4 127.6(3)
C3 C2 S1 111.2(2)
C4 C2 S1 121.2(2)
C2 C3 N1 112.5(2)
C2 C3 C20 127.7(3)
N1 C3 C20 119.8(2)
O1 C4 C2 121.9(3)
O1 C4 C8 122.3(4)
C2 C4 C8 115.8(3)
N1 C5 C12 110.26(19)
N1 C5 C6 108.5(2)
C12 C5 C6 112.6(2)
N1 C5 H5 108.5
C12 C5 H5 108.5
C6 C5 H5 108.5
C7 C6 C19 121.2(3)
C7 C6 C5 122.3(2)
C19 C6 C5 116.5(3)
C6 C7 N2 122.2(3)
C6 C7 C1 125.6(3)
N2 C7 C1 112.1(3)
C4 C8 H8A 109.5
C4 C8 H8B 109.5
H8A C8 H8B 109.5
C4 C8 H8C 109.5
H8A C8 H8C 109.5
H8B C8 H8C 109.5
N2 C9 N1 127.9(3)
N2 C9 S1 122.8(2)
N1 C9 S1 109.3(2)
O3 C10 C11 104.5(18)
O3 C10 H10A 110.9
C11 C10 H10A 110.9
O3 C10 H10B 110.9
C11 C10 H10B 110.9
H10A C10 H10B 108.9
C11' C10' O3 107.3(13)
C11' C10' H10C 110.3
O3 C10' H10C 110.3
C11' C10' H10D 110.3
O3 C10' H10D 110.3
H10C C10' H10D 108.5
C10' C11' H11D 109.5
C10' C11' H11E 109.5
H11D C11' H11E 109.5
C10' C11' H11F 109.5
H11D C11' H11F 109.5
H11E C11' H11F 109.5
C13 C12 C17 119.90(16)
C13 C12 C5 119.31(16)
C17 C12 C5 120.8(2)
C12 C13 C14 120.55(19)
C12 C13 H13 119.7
C14 C13 H13 119.7
O4 C14 C15 125.4(3)
O4 C14 C13 114.9(3)
C15 C14 C13 119.7(3)
C14 C15 C16 119.9(3)
C14 C15 H15 120.1
C16 C15 H15 120.1
C17 C16 C15 120.8(3)
C17 C16 H16 119.6
C15 C16 H16 119.6
C16 C17 C12 119.2(3)
C16 C17 H17 120.4
C12 C17 H17 120.4
O4 C18 H18A 109.5
O4 C18 H18B 109.5
H18A C18 H18B 109.5
O4 C18 H18C 109.5
H18A C18 H18C 109.5
H18B C18 H18C 109.5
O2 C19 O3 120.5(3)
O2 C19 C6 127.3(4)
O3 C19 C6 112.2(3)
C3 C20 H20A 109.5
C3 C20 H20B 109.5
H20A C20 H20B 109.5
C3 C20 H20C 109.5
H20A C20 H20C 109.5
H20B C20 H20C 109.5

loop_
_geom_bond_atom_site_label_1
_geom_bond_atom_site_label_2
_geom_bond_distance
S1 C9 1.736(3)
S1 C2 1.753(3)
N1 C9 1.368(3)
N1 C3 1.391(3)
N1 C5 1.475(3)
N2 C9 1.290(4)
N2 C7 1.391(4)
O1 C4 1.228(4)
O2 C19 1.201(4)
O3 C19 1.325(4)
O3 C10 1.486(18)
O3 C10' 1.499(15)
O4 C14 1.370(4)
O4 C18 1.420(4)
C1 C7 1.502(4)
C1 H1A 0.9800
C1 H1B 0.9800
C1 H1C 0.9800
C2 C3 1.350(4)
C2 C4 1.487(4)
C3 C20 1.491(4)
C4 C8 1.493(5)
C5 C12 1.526(3)
C5 C6 1.527(4)
C5 H5 1.0000
C6 C7 1.353(4)
C6 C19 1.468(4)
C8 H8A 0.9800
C8 H8B 0.9800
C8 H8C 0.9800
C10 C11 1.50(4)
C10 H10A 0.9900
C10 H10B 0.9900
C10' C11' 1.358(19)
C10' H10C 0.9900
C10' H10D 0.9900
C11 H11A 0.9800
C11 H11B 0.9800
C11 H11C 0.9800
C11' H11D 0.9800
C11' H11E 0.9800
C11' H11F 0.9800
C12 C13 1.3835
C12 C17 1.389(3)
C13 C14 1.388(4)
C13 H13 0.9500
C14 C15 1.372(5)
C15 C16 1.392(5)
C15 H15 0.9500
C16 C17 1.382(4)
C16 H16 0.9500
C17 H17 0.9500
C18 H18A 0.9800
C18 H18B 0.9800
C18 H18C 0.9800
C20 H20A 0.9800
C20 H20B 0.9800
C20 H20C 0.9800

loop_
_geom_hbond_atom_site_label_D
_geom_hbond_atom_site_label_H
_geom_hbond_atom_site_label_A
_geom_hbond_site_symmetry_A
_geom_hbond_distance_DH
_geom_hbond_distance_HA
_geom_hbond_distance_DA
_geom_hbond_angle_DHA
C18 H18B S1 1_554 0.98 2.87 3.822(3) 162

loop_
_geom_torsion_atom_site_label_1
_geom_torsion_atom_site_label_2
_geom_torsion_atom_site_label_3
_geom_torsion_atom_site_label_4
_geom_torsion
C9 S1 C2 C3 0.6(2)
C9 S1 C2 C4 -176.3(2)
C4 C2 C3 N1 175.6(3)
S1 C2 C3 N1 -1.0(3)
C4 C2 C3 C20 -6.0(5)
S1 C2 C3 C20 177.3(2)
C9 N1 C3 C2 1.1(3)
C5 N1 C3 C2 -166.2(2)
C9 N1 C3 C20 -177.4(2)
C5 N1 C3 C20 15.4(4)
C3 C2 C4 O1 0.5(5)
S1 C2 C4 O1 176.9(3)
C3 C2 C4 C8 -177.6(3)
S1 C2 C4 C8 -1.2(4)
C9 N1 C5 C12 -103.6(2)
C3 N1 C5 C12 63.1(3)
C9 N1 C5 C6 20.1(3)
C3 N1 C5 C6 -173.1(2)
N1 C5 C6 C7 -15.3(3)
C12 C5 C6 C7 107.0(3)
N1 C5 C6 C19 166.4(2)
C12 C5 C6 C19 -71.2(3)
C19 C6 C7 N2 -179.1(3)
C5 C6 C7 N2 2.7(4)
C19 C6 C7 C1 -1.8(5)
C5 C6 C7 C1 -180.0(3)
C9 N2 C7 C6 6.6(4)
C9 N2 C7 C1 -171.1(2)
C7 N2 C9 N1 -0.9(4)
C7 N2 C9 S1 177.68(19)
C3 N1 C9 N2 178.1(2)
C5 N1 C9 N2 -14.1(4)
C3 N1 C9 S1 -0.6(3)
C5 N1 C9 S1 167.21(17)
C2 S1 C9 N2 -178.8(2)
C2 S1 C9 N1 -0.02(19)
C19 O3 C10 C11 -122.6(13)
C10' O3 C10 C11 -64(3)
C19 O3 C10' C11' -173.7(13)
C10 O3 C10' C11' 52(3)
N1 C5 C12 C13 -136.62(19)
C6 C5 C12 C13 102.0(2)
N1 C5 C12 C17 42.6(3)
C6 C5 C12 C17 -78.8(3)
C17 C12 C13 C14 2.6(3)
C5 C12 C13 C14 -178.2(2)
C18 O4 C14 C15 6.5(5)
C18 O4 C14 C13 -175.5(3)
C12 C13 C14 O4 178.1(2)
C12 C13 C14 C15 -3.8(4)
O4 C14 C15 C16 -179.6(3)
C13 C14 C15 C16 2.5(5)
C14 C15 C16 C17 -0.1(5)
C15 C16 C17 C12 -1.1(5)
C13 C12 C17 C16 -0.2(4)
C5 C12 C17 C16 -179.4(3)
C10 O3 C19 O2 14.9(17)
C10' O3 C19 O2 -11.8(9)
C10 O3 C19 C6 -164.6(16)
C10' O3 C19 C6 168.8(8)
C7 C6 C19 O2 -15.5(6)
C5 C6 C19 O2 162.8(4)
C7 C6 C19 O3 163.9(3)
C5 C6 C19 O3 -17.8(4)
